data_1546522
loop_
_publ_author_name
'Kang, Zhenghui'
'Zhang, Dan'
'Hu, Wenhao'

_publ_section_title
;
 Regio- and Diastereoselective Three-Component Reactions via Trapping of
 Ammonium Ylides with N-Alkylquinolinium Salts: Synthesis of
 Multisubstituted Tetra- and Dihydroquinoline Derivatives.
;
_journal_issue 14
_journal_name_full 'Organic letters'
_journal_page_first 3783
_journal_page_last 3786
_journal_paper_doi 10.1021/acs.orglett.7b01664
_journal_volume 19
_journal_year 2017
_chemical_formula_sum 'C31 H26 Br2 N2 O2'
_chemical_formula_weight 618.36
_chemical_name_systematic
; 
 ? 
;
_space_group_IT_number 14
_symmetry_cell_setting monoclinic
_symmetry_space_group_name_Hall '-P 2yn'
_symmetry_space_group_name_H-M 'P 1 21/n 1'
_atom_sites_solution_hydrogens geom
_atom_sites_solution_primary direct
_atom_sites_solution_secondary difmap
_audit_creation_method SHELXL-97
_cell_angle_alpha 90.00
_cell_angle_beta 112.190(2)
_cell_angle_gamma 90.00
_cell_formula_units_Z 4
_cell_length_a 9.7785(7)
_cell_length_b 24.6674(17)
_cell_length_c 11.7616(8)
_cell_measurement_reflns_used 5947
_cell_measurement_temperature 296(2)
_cell_measurement_theta_max 22.15
_cell_measurement_theta_min 2.32
_cell_volume 2626.9(3)
_computing_structure_refinement 'SHELXL-97 (Sheldrick, 2008)'
_computing_structure_solution 'SHELXS-97 (Sheldrick, 2008)'
_diffrn_ambient_temperature 296(2)
_diffrn_measured_fraction_theta_full 1.000
_diffrn_measured_fraction_theta_max 1.000
_diffrn_measurement_device_type 'Bruker Apex II CCD'
_diffrn_radiation_monochromator graphite
_diffrn_radiation_source 'fine-focus sealed tube'
_diffrn_radiation_type MoK\a
_diffrn_radiation_wavelength 0.71073
_diffrn_reflns_av_R_equivalents 0.0516
_diffrn_reflns_av_sigmaI/netI 0.0352
_diffrn_reflns_limit_h_max 11
_diffrn_reflns_limit_h_min -11
_diffrn_reflns_limit_k_max 29
_diffrn_reflns_limit_k_min -29
_diffrn_reflns_limit_l_max 13
_diffrn_reflns_limit_l_min -13
_diffrn_reflns_number 30145
_diffrn_reflns_theta_full 25.01
_diffrn_reflns_theta_max 25.01
_diffrn_reflns_theta_min 1.65
_exptl_absorpt_coefficient_mu 3.118
_exptl_absorpt_correction_T_max 0.5888
_exptl_absorpt_correction_T_min 0.3837
_exptl_absorpt_correction_type multi-scan
_exptl_absorpt_process_details sadabs
_exptl_crystal_colour colorless
_exptl_crystal_density_diffrn 1.564
_exptl_crystal_density_method 'not measured'
_exptl_crystal_description block
_exptl_crystal_F_000 1248
_exptl_crystal_size_max 0.38
_exptl_crystal_size_mid 0.31
_exptl_crystal_size_min 0.19
_refine_diff_density_max 0.780
_refine_diff_density_min -0.669
_refine_diff_density_rms 0.057
_refine_ls_extinction_method none
_refine_ls_goodness_of_fit_ref 1.043
_refine_ls_hydrogen_treatment constr
_refine_ls_matrix_type full
_refine_ls_number_parameters 334
_refine_ls_number_reflns 4639
_refine_ls_number_restraints 0
_refine_ls_restrained_S_all 1.043
_refine_ls_R_factor_all 0.0607
_refine_ls_R_factor_gt 0.0374
_refine_ls_shift/su_max 0.001
_refine_ls_shift/su_mean 0.000
_refine_ls_structure_factor_coef Fsqd
_refine_ls_weighting_details 'calc w=1/[\s^2^(Fo^2^)+(0.0255P)^2^+2.4949P] where P=(Fo^2^+2Fc^2^)/3'
_refine_ls_weighting_scheme calc
_refine_ls_wR_factor_gt 0.0723
_refine_ls_wR_factor_ref 0.0800
_reflns_number_gt 3479
_reflns_number_total 4639
_reflns_threshold_expression >2sigma(I)
_cod_data_source_file ol7b01664_si_001.cif
_cod_data_source_block z
_cod_depositor_comments
;
The following automatic conversions were performed:

'_symmetry_cell_setting' value 'Monoclinic' changed to 'monoclinic'
according to
/home/data/users/saulius/crontab/automatic-downloads/rss-feeds/ACS/lib/dictionaries/cif_core.dic
dictionary named 'cif_core.dic' version 2.4.2 from 2011-04-26.

Automatic conversion script
Id: cif_fix_values 4973 2017-02-22 13:04:09Z antanas 

 Adding full bibliography for 1546522.cif.
;
_cod_original_sg_symbol_H-M P2(1)/n
_cod_database_code 1546522

loop_
_symmetry_equiv_pos_as_xyz
'x, y, z'
'-x+1/2, y+1/2, -z+1/2'
'-x, -y, -z'
'x-1/2, -y-1/2, z-1/2'

loop_
_atom_site_label
_atom_site_type_symbol
_atom_site_fract_x
_atom_site_fract_y
_atom_site_fract_z
_atom_site_U_iso_or_equiv
_atom_site_adp_type
_atom_site_occupancy
_atom_site_symmetry_multiplicity
_atom_site_calc_flag
_atom_site_refinement_flags
Br1 Br 0.93767(4) 0.219476(15) 0.61981(3) 0.05452(13) Uani 1 1 d .
Br2 Br 1.13143(5) 0.094258(19) 1.52891(3) 0.06503(15) Uani 1 1 d .
O1 O 0.7323(2) 0.06396(10) 0.9051(2) 0.0493(6) Uani 1 1 d .
O2 O 0.7014(2) 0.10048(9) 0.72423(19) 0.0474(6) Uani 1 1 d .
N1 N 1.2783(3) 0.08956(10) 0.9694(2) 0.0334(6) Uani 1 1 d .
N2 N 1.0382(3) 0.08634(10) 0.9877(2) 0.0331(6) Uani 1 1 d .
C1 C 1.0404(4) 0.20411(13) 1.0083(3) 0.0385(8) Uani 1 1 d .
H1A H 1.1303 0.1860 1.0410 0.046 Uiso 1 1 calc R
C2 C 1.0298(4) 0.25683(15) 1.0429(3) 0.0526(10) Uani 1 1 d .
H2A H 1.1123 0.2739 1.0996 0.063 Uiso 1 1 calc R
C3 C 0.8984(4) 0.28436(15) 0.9942(4) 0.0615(11) Uani 1 1 d .
H3A H 0.8913 0.3199 1.0180 0.074 Uiso 1 1 calc R
C4 C 0.7780(4) 0.25908(15) 0.9104(4) 0.0639(11) Uani 1 1 d .
H4A H 0.6893 0.2778 0.8758 0.077 Uiso 1 1 calc R
C5 C 0.7869(4) 0.20612(13) 0.8768(3) 0.0464(9) Uani 1 1 d .
H5A H 0.7035 0.1892 0.8211 0.056 Uiso 1 1 calc R
C6 C 0.9179(3) 0.17775(12) 0.9248(3) 0.0304(7) Uani 1 1 d .
C7 C 1.0549(3) 0.08747(12) 1.1107(3) 0.0310(7) Uani 1 1 d .
C8 C 0.9500(3) 0.10997(14) 1.1511(3) 0.0397(8) Uani 1 1 d .
H8A H 0.8630 0.1240 1.0936 0.048 Uiso 1 1 calc R
C9 C 0.9722(4) 0.11184(14) 1.2733(3) 0.0445(8) Uani 1 1 d .
H9A H 0.9014 0.1275 1.2980 0.053 Uiso 1 1 calc R
C10 C 1.0988(4) 0.09061(13) 1.3591(3) 0.0398(8) Uani 1 1 d .
C11 C 1.2036(4) 0.06695(13) 1.3234(3) 0.0397(8) Uani 1 1 d .
H11A H 1.2885 0.0520 1.3816 0.048 Uiso 1 1 calc R
C12 C 1.1817(3) 0.06559(13) 1.2003(3) 0.0358(7) Uani 1 1 d .
H12A H 1.2530 0.0497 1.1765 0.043 Uiso 1 1 calc R
C13 C 1.5094(3) 0.07826(13) 1.1590(3) 0.0358(7) Uani 1 1 d .
C14 C 1.4981(4) 0.12894(15) 1.2044(3) 0.0488(9) Uani 1 1 d .
H14A H 1.4326 0.1541 1.1536 0.059 Uiso 1 1 calc R
C15 C 1.5826(5) 0.14265(18) 1.3240(4) 0.0619(11) Uani 1 1 d .
H15A H 1.5747 0.1771 1.3531 0.074 Uiso 1 1 calc R
C16 C 1.6780(5) 0.1057(2) 1.4001(4) 0.0718(13) Uani 1 1 d .
H16A H 1.7343 0.1149 1.4810 0.086 Uiso 1 1 calc R
C17 C 1.6904(5) 0.05525(19) 1.3567(4) 0.0694(12) Uani 1 1 d .
H17A H 1.7547 0.0300 1.4084 0.083 Uiso 1 1 calc R
C18 C 1.6082(4) 0.04192(15) 1.2374(3) 0.0496(9) Uani 1 1 d .
H18A H 1.6189 0.0077 1.2084 0.060 Uiso 1 1 calc R
C19 C 0.7783(3) 0.09083(12) 0.8428(3) 0.0343(7) Uani 1 1 d .
C20 C 0.5550(4) 0.07713(17) 0.6735(3) 0.0648(12) Uani 1 1 d .
H20A H 0.5095 0.0863 0.5880 0.097 Uiso 1 1 calc R
H20B H 0.4965 0.0911 0.7165 0.097 Uiso 1 1 calc R
H20C H 0.5619 0.0384 0.6822 0.097 Uiso 1 1 calc R
C21 C 1.2681(3) 0.13380(12) 0.8930(3) 0.0325(7) Uani 1 1 d .
C22 C 1.3928(4) 0.16412(14) 0.9020(3) 0.0417(8) Uani 1 1 d .
H22A H 1.4856 0.1536 0.9569 0.050 Uiso 1 1 calc R
C23 C 1.3787(4) 0.20929(15) 0.8301(3) 0.0512(9) Uani 1 1 d .
H23A H 1.4628 0.2288 0.8370 0.061 Uiso 1 1 calc R
C24 C 1.2441(4) 0.22639(14) 0.7487(3) 0.0466(9) Uani 1 1 d .
H24A H 1.2356 0.2576 0.7021 0.056 Uiso 1 1 calc R
C25 C 1.1217(3) 0.19599(13) 0.7381(3) 0.0356(7) Uani 1 1 d .
C26 C 1.1281(3) 0.14964(12) 0.8063(2) 0.0286(7) Uani 1 1 d .
C27 C 0.9974(3) 0.11335(12) 0.7862(2) 0.0296(7) Uani 1 1 d .
H27A H 0.9215 0.1180 0.7038 0.036 Uiso 1 1 calc R
C28 C 0.9310(3) 0.11904(12) 0.8883(2) 0.0289(7) Uani 1 1 d .
C29 C 1.1412(3) 0.05835(12) 0.9447(3) 0.0328(7) Uani 1 1 d .
H29A H 1.1636 0.0220 0.9808 0.039 Uiso 1 1 calc R
C30 C 1.0534(3) 0.05493(12) 0.8086(3) 0.0341(7) Uani 1 1 d .
H30A H 0.9731 0.0290 0.7890 0.041 Uiso 1 1 calc R
H30B H 1.1151 0.0461 0.7632 0.041 Uiso 1 1 calc R
C31 C 1.4186(3) 0.06142(13) 1.0284(3) 0.0385(8) Uani 1 1 d .
H31A H 1.4776 0.0670 0.9791 0.046 Uiso 1 1 calc R
H31B H 1.3988 0.0229 1.0279 0.046 Uiso 1 1 calc R

loop_
_atom_site_aniso_label
_atom_site_aniso_U_11
_atom_site_aniso_U_22
_atom_site_aniso_U_33
_atom_site_aniso_U_23
_atom_site_aniso_U_13
_atom_site_aniso_U_12
Br1 0.0554(2) 0.0467(2) 0.0547(2) 0.01938(18) 0.01311(18) 0.00471(19)
Br2 0.0743(3) 0.0941(3) 0.03190(19) -0.00014(19) 0.02604(19) 0.0077(2)
O1 0.0453(14) 0.0537(15) 0.0515(14) 0.0105(12) 0.0210(12) -0.0110(12)
O2 0.0353(13) 0.0560(15) 0.0405(13) 0.0093(11) 0.0026(10) -0.0150(11)
N1 0.0325(15) 0.0364(15) 0.0331(13) 0.0033(12) 0.0144(11) 0.0066(12)
N2 0.0310(14) 0.0416(15) 0.0288(13) 0.0061(11) 0.0137(11) 0.0084(12)
C1 0.0326(18) 0.048(2) 0.0377(17) -0.0037(15) 0.0162(14) -0.0015(16)
C2 0.050(2) 0.053(2) 0.061(2) -0.0217(19) 0.0269(19) -0.018(2)
C3 0.062(3) 0.038(2) 0.096(3) -0.021(2) 0.044(2) -0.005(2)
C4 0.045(2) 0.042(2) 0.105(3) -0.009(2) 0.028(2) 0.0048(19)
C5 0.0329(19) 0.038(2) 0.062(2) -0.0036(17) 0.0113(17) -0.0004(16)
C6 0.0314(17) 0.0346(18) 0.0295(16) 0.0006(13) 0.0162(14) -0.0016(14)
C7 0.0298(17) 0.0354(18) 0.0289(15) 0.0044(13) 0.0124(13) -0.0008(14)
C8 0.0330(18) 0.056(2) 0.0352(17) 0.0107(15) 0.0186(15) 0.0080(16)
C9 0.047(2) 0.055(2) 0.0428(19) 0.0038(16) 0.0289(17) 0.0056(17)
C10 0.047(2) 0.046(2) 0.0304(16) 0.0005(15) 0.0196(15) -0.0045(17)
C11 0.0397(19) 0.044(2) 0.0311(17) 0.0052(15) 0.0089(15) 0.0017(16)
C12 0.0355(18) 0.0428(19) 0.0327(17) 0.0004(14) 0.0170(14) 0.0007(15)
C13 0.0308(17) 0.041(2) 0.0375(17) 0.0002(15) 0.0156(14) -0.0025(15)
C14 0.055(2) 0.047(2) 0.044(2) -0.0058(17) 0.0180(17) 0.0032(18)
C15 0.070(3) 0.068(3) 0.050(2) -0.023(2) 0.026(2) -0.020(2)
C16 0.066(3) 0.106(4) 0.037(2) -0.007(2) 0.013(2) -0.030(3)
C17 0.060(3) 0.080(3) 0.052(3) 0.017(2) 0.003(2) -0.011(2)
C18 0.042(2) 0.049(2) 0.051(2) 0.0065(17) 0.0104(17) 0.0016(18)
C19 0.0348(18) 0.0322(18) 0.0379(17) 0.0028(14) 0.0162(15) 0.0027(14)
C20 0.042(2) 0.081(3) 0.056(2) 0.004(2) 0.0007(19) -0.019(2)
C21 0.0344(18) 0.0364(18) 0.0307(16) -0.0051(14) 0.0169(14) 0.0018(15)
C22 0.0299(18) 0.055(2) 0.0424(19) -0.0018(16) 0.0156(15) -0.0014(16)
C23 0.048(2) 0.054(2) 0.063(2) -0.0047(19) 0.034(2) -0.0151(19)
C24 0.055(2) 0.040(2) 0.054(2) 0.0052(16) 0.0297(19) -0.0056(18)
C25 0.0407(19) 0.0342(18) 0.0349(17) -0.0008(14) 0.0177(15) -0.0010(15)
C26 0.0326(17) 0.0309(17) 0.0266(15) -0.0012(13) 0.0161(13) -0.0001(14)
C27 0.0333(17) 0.0318(17) 0.0239(14) -0.0010(12) 0.0110(13) -0.0047(14)
C28 0.0287(16) 0.0318(17) 0.0273(15) 0.0056(13) 0.0118(13) 0.0011(14)
C29 0.0367(18) 0.0324(17) 0.0329(17) 0.0040(13) 0.0171(14) 0.0040(14)
C30 0.0401(19) 0.0315(18) 0.0342(17) -0.0015(14) 0.0178(14) -0.0026(14)
C31 0.0353(19) 0.041(2) 0.0384(18) -0.0016(15) 0.0133(15) 0.0095(15)

loop_
_atom_type_symbol
_atom_type_description
_atom_type_scat_dispersion_real
_atom_type_scat_dispersion_imag
_atom_type_scat_source
C C 0.0033 0.0016 'International Tables Vol C Tables 4.2.6.8 and 6.1.1.4'
H H 0.0000 0.0000 'International Tables Vol C Tables 4.2.6.8 and 6.1.1.4'
N N 0.0061 0.0033 'International Tables Vol C Tables 4.2.6.8 and 6.1.1.4'
O O 0.0106 0.0060 'International Tables Vol C Tables 4.2.6.8 and 6.1.1.4'
Br Br -0.2901 2.4595 'International Tables Vol C Tables 4.2.6.8 and 6.1.1.4'

loop_
_geom_angle_atom_site_label_1
_geom_angle_atom_site_label_2
_geom_angle_atom_site_label_3
_geom_angle
C19 O2 C20 116.1(3)
C21 N1 C31 120.3(2)
C21 N1 C29 116.3(2)
C31 N1 C29 117.8(2)
C7 N2 C29 122.9(2)
C7 N2 C28 125.4(2)
C29 N2 C28 111.1(2)
C2 C1 C6 120.6(3)
C2 C1 H1A 119.7
C6 C1 H1A 119.7
C3 C2 C1 120.4(3)
C3 C2 H2A 119.8
C1 C2 H2A 119.8
C4 C3 C2 119.4(3)
C4 C3 H3A 120.3
C2 C3 H3A 120.3
C3 C4 C5 120.6(4)
C3 C4 H4A 119.7
C5 C4 H4A 119.7
C4 C5 C6 120.9(3)
C4 C5 H5A 119.5
C6 C5 H5A 119.5
C5 C6 C1 118.1(3)
C5 C6 C28 121.9(3)
C1 C6 C28 120.0(3)
N2 C7 C12 119.9(3)
N2 C7 C8 123.2(3)
C12 C7 C8 117.0(3)
C9 C8 C7 121.5(3)
C9 C8 H8A 119.2
C7 C8 H8A 119.2
C8 C9 C10 120.0(3)
C8 C9 H9A 120.0
C10 C9 H9A 120.0
C9 C10 C11 120.4(3)
C9 C10 Br2 120.1(2)
C11 C10 Br2 119.5(2)
C10 C11 C12 119.5(3)
C10 C11 H11A 120.3
C12 C11 H11A 120.3
C11 C12 C7 121.5(3)
C11 C12 H12A 119.2
C7 C12 H12A 119.2
C14 C13 C18 117.9(3)
C14 C13 C31 122.6(3)
C18 C13 C31 119.5(3)
C15 C14 C13 120.8(4)
C15 C14 H14A 119.6
C13 C14 H14A 119.6
C16 C15 C14 120.2(4)
C16 C15 H15A 119.9
C14 C15 H15A 119.9
C15 C16 C17 119.8(4)
C15 C16 H16A 120.1
C17 C16 H16A 120.1
C18 C17 C16 120.0(4)
C18 C17 H17A 120.0
C16 C17 H17A 120.0
C17 C18 C13 121.3(4)
C17 C18 H18A 119.3
C13 C18 H18A 119.3
O1 C19 O2 123.1(3)
O1 C19 C28 125.1(3)
O2 C19 C28 111.7(2)
O2 C20 H20A 109.5
O2 C20 H20B 109.5
H20A C20 H20B 109.5
O2 C20 H20C 109.5
H20A C20 H20C 109.5
H20B C20 H20C 109.5
N1 C21 C22 121.5(3)
N1 C21 C26 119.6(3)
C22 C21 C26 119.0(3)
C23 C22 C21 120.3(3)
C23 C22 H22A 119.9
C21 C22 H22A 119.9
C24 C23 C22 121.8(3)
C24 C23 H23A 119.1
C22 C23 H23A 119.1
C23 C24 C25 117.9(3)
C23 C24 H24A 121.0
C25 C24 H24A 121.0
C24 C25 C26 123.3(3)
C24 C25 Br1 116.8(2)
C26 C25 Br1 119.9(2)
C25 C26 C21 117.6(3)
C25 C26 C27 123.4(3)
C21 C26 C27 118.8(3)
C26 C27 C30 107.8(2)
C26 C27 C28 113.4(2)
C30 C27 C28 100.2(2)
C26 C27 H27A 111.6
C30 C27 H27A 111.6
C28 C27 H27A 111.6
N2 C28 C6 113.8(2)
N2 C28 C19 109.3(2)
C6 C28 C19 110.5(2)
N2 C28 C27 100.4(2)
C6 C28 C27 113.7(2)
C19 C28 C27 108.6(2)
N2 C29 N1 112.3(2)
N2 C29 C30 101.7(2)
N1 C29 C30 110.4(2)
N2 C29 H29A 110.7
N1 C29 H29A 110.7
C30 C29 H29A 110.7
C29 C30 C27 98.8(2)
C29 C30 H30A 112.0
C27 C30 H30A 112.0
C29 C30 H30B 112.0
C27 C30 H30B 112.0
H30A C30 H30B 109.7
N1 C31 C13 116.0(3)
N1 C31 H31A 108.3
C13 C31 H31A 108.3
N1 C31 H31B 108.3
C13 C31 H31B 108.3
H31A C31 H31B 107.4

loop_
_geom_bond_atom_site_label_1
_geom_bond_atom_site_label_2
_geom_bond_distance
Br1 C25 1.902(3)
Br2 C10 1.902(3)
O1 C19 1.194(3)
O2 C19 1.333(4)
O2 C20 1.446(4)
N1 C21 1.394(4)
N1 C31 1.458(4)
N1 C29 1.476(4)
N2 C7 1.394(3)
N2 C29 1.460(4)
N2 C28 1.480(4)
C1 C2 1.378(5)
C1 C6 1.390(4)
C1 H1A 0.9300
C2 C3 1.373(5)
C2 H2A 0.9300
C3 C4 1.367(5)
C3 H3A 0.9300
C4 C5 1.377(5)
C4 H4A 0.9300
C5 C6 1.380(4)
C5 H5A 0.9300
C6 C28 1.530(4)
C7 C12 1.397(4)
C7 C8 1.398(4)
C8 C9 1.371(4)
C8 H8A 0.9300
C9 C10 1.372(4)
C9 H9A 0.9300
C10 C11 1.376(4)
C11 C12 1.382(4)
C11 H11A 0.9300
C12 H12A 0.9300
C13 C14 1.380(4)
C13 C18 1.383(4)
C13 C31 1.514(4)
C14 C15 1.378(5)
C14 H14A 0.9300
C15 C16 1.367(6)
C15 H15A 0.9300
C16 C17 1.368(6)
C16 H16A 0.9300
C17 C18 1.368(5)
C17 H17A 0.9300
C18 H18A 0.9300
C19 C28 1.548(4)
C20 H20A 0.9600
C20 H20B 0.9600
C20 H20C 0.9600
C21 C22 1.400(4)
C21 C26 1.419(4)
C22 C23 1.373(5)
C22 H22A 0.9300
C23 C24 1.369(5)
C23 H23A 0.9300
C24 C25 1.377(4)
C24 H24A 0.9300
C25 C26 1.385(4)
C26 C27 1.504(4)
C27 C30 1.528(4)
C27 C28 1.572(4)
C27 H27A 0.9800
C29 C30 1.506(4)
C29 H29A 0.9800
C30 H30A 0.9700
C30 H30B 0.9700
C31 H31A 0.9700
C31 H31B 0.9700

loop_
_geom_torsion_atom_site_label_1
_geom_torsion_atom_site_label_2
_geom_torsion_atom_site_label_3
_geom_torsion_atom_site_label_4
_geom_torsion
C6 C1 C2 C3 -0.8(5)
C1 C2 C3 C4 -0.4(6)
C2 C3 C4 C5 1.4(6)
C3 C4 C5 C6 -1.4(6)
C4 C5 C6 C1 0.2(5)
C4 C5 C6 C28 -179.5(3)
C2 C1 C6 C5 0.9(5)
C2 C1 C6 C28 -179.4(3)
C29 N2 C7 C12 6.2(4)
C28 N2 C7 C12 -164.1(3)
C29 N2 C7 C8 -174.1(3)
C28 N2 C7 C8 15.6(5)
N2 C7 C8 C9 -178.0(3)
C12 C7 C8 C9 1.8(5)
C7 C8 C9 C10 -1.0(5)
C8 C9 C10 C11 -0.5(5)
C8 C9 C10 Br2 178.9(3)
C9 C10 C11 C12 1.2(5)
Br2 C10 C11 C12 -178.3(2)
C10 C11 C12 C7 -0.3(5)
N2 C7 C12 C11 178.7(3)
C8 C7 C12 C11 -1.1(5)
C18 C13 C14 C15 -0.1(5)
C31 C13 C14 C15 179.9(3)
C13 C14 C15 C16 -0.8(6)
C14 C15 C16 C17 0.6(6)
C15 C16 C17 C18 0.4(6)
C16 C17 C18 C13 -1.3(6)
C14 C13 C18 C17 1.1(5)
C31 C13 C18 C17 -178.8(3)
C20 O2 C19 O1 1.1(5)
C20 O2 C19 C28 -178.3(3)
C31 N1 C21 C22 -22.4(4)
C29 N1 C21 C22 -175.5(3)
C31 N1 C21 C26 159.5(3)
C29 N1 C21 C26 6.4(4)
N1 C21 C22 C23 -176.4(3)
C26 C21 C22 C23 1.7(4)
C21 C22 C23 C24 0.4(5)
C22 C23 C24 C25 -1.7(5)
C23 C24 C25 C26 0.8(5)
C23 C24 C25 Br1 -177.8(3)
C24 C25 C26 C21 1.3(4)
Br1 C25 C26 C21 179.8(2)
C24 C25 C26 C27 -173.7(3)
Br1 C25 C26 C27 4.8(4)
N1 C21 C26 C25 175.7(3)
C22 C21 C26 C25 -2.4(4)
N1 C21 C26 C27 -9.1(4)
C22 C21 C26 C27 172.8(3)
C25 C26 C27 C30 144.2(3)
C21 C26 C27 C30 -30.8(3)
C25 C26 C27 C28 -105.8(3)
C21 C26 C27 C28 79.2(3)
C7 N2 C28 C6 41.9(4)
C29 N2 C28 C6 -129.4(3)
C7 N2 C28 C19 -82.2(3)
C29 N2 C28 C19 106.5(3)
C7 N2 C28 C27 163.7(3)
C29 N2 C28 C27 -7.5(3)
C5 C6 C28 N2 -147.8(3)
C1 C6 C28 N2 32.5(4)
C5 C6 C28 C19 -24.4(4)
C1 C6 C28 C19 155.9(3)
C5 C6 C28 C27 98.0(3)
C1 C6 C28 C27 -81.7(3)
O1 C19 C28 N2 31.4(4)
O2 C19 C28 N2 -149.2(2)
O1 C19 C28 C6 -94.6(4)
O2 C19 C28 C6 84.8(3)
O1 C19 C28 C27 140.1(3)
O2 C19 C28 C27 -40.5(3)
C26 C27 C28 N2 -78.6(3)
C30 C27 C28 N2 36.0(3)
C26 C27 C28 C6 43.3(3)
C30 C27 C28 C6 158.0(2)
C26 C27 C28 C19 166.7(2)
C30 C27 C28 C19 -78.6(3)
C7 N2 C29 N1 -77.9(3)
C28 N2 C29 N1 93.6(3)
C7 N2 C29 C30 164.0(3)
C28 N2 C29 C30 -24.5(3)
C21 N1 C29 N2 -75.7(3)
C31 N1 C29 N2 130.6(3)
C21 N1 C29 C30 37.1(3)
C31 N1 C29 C30 -116.7(3)
N2 C29 C30 C27 46.5(3)
N1 C29 C30 C27 -72.9(3)
C26 C27 C30 C29 67.7(3)
C28 C27 C30 C29 -51.2(3)
C21 N1 C31 C13 96.7(3)
C29 N1 C31 C13 -110.6(3)
C14 C13 C31 N1 -25.8(4)
C18 C13 C31 N1 154.2(3)
